data_7016204
loop_
_publ_author_name
'Kumar, Mukesh'
'Papish, Elizabeth T.'
'Zeller, Matthias'
'Hunter, Allen D.'

_publ_section_title
;
 Zinc complexes of Ttz(R,Me) with O and S donors reveal differences
 between Tp and Ttz ligands: acid stability and binding to H or an
 additional metal (Ttz(R,Me) =
 tris(3-R-5-methyl-1,2,4-triazolyl)borate; R = Ph, tBu).
;
_journal_issue 29
_journal_name_full 'Dalton transactions (Cambridge, England : 2003)'
_journal_page_first 7517
_journal_page_last 7533
_journal_paper_doi 10.1039/c1dt10429b
_journal_volume 40
_journal_year 2011
_chemical_formula_sum 'C24 H38 B F6 N9 O Zn'
_chemical_formula_weight 658.83
_chemical_name_systematic
;
?
;
_space_group_IT_number 43
_symmetry_cell_setting orthorhombic
_symmetry_space_group_name_Hall 'F 2 -2d'
_symmetry_space_group_name_H-M 'F d d 2'
_atom_sites_solution_hydrogens geom
_atom_sites_solution_primary direct
_atom_sites_solution_secondary difmap
_audit_creation_method SHELXL-97
_cell_angle_alpha 90.00
_cell_angle_beta 90.00
_cell_angle_gamma 90.00
_cell_formula_units_Z 32
_cell_length_a 41.250(2)
_cell_length_b 44.237(3)
_cell_length_c 14.6555(9)
_cell_measurement_reflns_used 6659
_cell_measurement_temperature 100(2)
_cell_measurement_theta_max 26.73
_cell_measurement_theta_min 2.46
_cell_volume 26743(3)
_computing_cell_refinement 'Apex2 v2008.2-4'
_computing_data_collection 'Apex2 v2008.2-4 (Bruker, 2008)'
_computing_data_reduction 'Apex2 v2008.2-4'
_computing_molecular_graphics 'SHELXTL 6.14'
_computing_publication_material 'SHELXTL 6.14'
_computing_structure_refinement 'SHELXTL 6.14'
_computing_structure_solution 'SHELXTL 6.14 (Bruker, 2000-2003; Sheldrick, 2008)'
_diffrn_ambient_temperature 100(2)
_diffrn_measured_fraction_theta_full 0.972
_diffrn_measured_fraction_theta_max 0.972
_diffrn_measurement_device_type 'Bruker AXS SMART APEX CCD diffractometer'
_diffrn_measurement_method '\w scans'
_diffrn_radiation_monochromator graphite
_diffrn_radiation_source 'fine-focus sealed tube'
_diffrn_radiation_type MoK\a
_diffrn_radiation_wavelength 0.71073
_diffrn_reflns_av_R_equivalents 0.0628
_diffrn_reflns_av_sigmaI/netI 0.0684
_diffrn_reflns_limit_h_max 44
_diffrn_reflns_limit_h_min -54
_diffrn_reflns_limit_k_max 58
_diffrn_reflns_limit_k_min -58
_diffrn_reflns_limit_l_max 17
_diffrn_reflns_limit_l_min -18
_diffrn_reflns_number 32020
_diffrn_reflns_theta_full 28.28
_diffrn_reflns_theta_max 28.28
_diffrn_reflns_theta_min 1.35
_diffrn_standards_number 0
_exptl_absorpt_coefficient_mu 0.800
_exptl_absorpt_correction_T_max 0.916
_exptl_absorpt_correction_T_min 0.779
_exptl_absorpt_correction_type multi-scan
_exptl_absorpt_process_details 'Apex2 v2008.2-4 (Bruker, 2008)'
_exptl_crystal_colour colourless
_exptl_crystal_density_diffrn 1.309
_exptl_crystal_density_method 'not measured'
_exptl_crystal_description plate
_exptl_crystal_F_000 10944
_exptl_crystal_size_max 0.55
_exptl_crystal_size_mid 0.30
_exptl_crystal_size_min 0.11
_platon_squeeze_details
;
;
_refine_diff_density_max 0.621
_refine_diff_density_min -0.317
_refine_diff_density_rms 0.067
_refine_ls_abs_structure_details 'Flack H D (1983), Acta Cryst. A39, 876-881, 4605 Friedel pairs'
_refine_ls_abs_structure_Flack 0.012(7)
_refine_ls_extinction_method none
_refine_ls_goodness_of_fit_ref 1.001
_refine_ls_hydrogen_treatment constr
_refine_ls_matrix_type full
_refine_ls_number_parameters 782
_refine_ls_number_reflns 12986
_refine_ls_number_restraints 1
_refine_ls_restrained_S_all 1.001
_refine_ls_R_factor_all 0.0534
_refine_ls_R_factor_gt 0.0415
_refine_ls_shift/su_max 0.003
_refine_ls_shift/su_mean 0.000
_refine_ls_structure_factor_coef Fsqd
_refine_ls_weighting_details 'calc w=1/[\s^2^(Fo^2^)+(0.0468P)^2^+0.0000P] where P=(Fo^2^+2Fc^2^)/3'
_refine_ls_weighting_scheme calc
_refine_ls_wR_factor_gt 0.0945
_refine_ls_wR_factor_ref 0.0992
_reflns_number_gt 10738
_reflns_number_total 12986
_reflns_threshold_expression I>2\s(I)
_cod_data_source_file c1dt10429b.txt
_cod_data_source_block 09mz218_0m
_cod_depositor_comments
;
The following automatic conversions were performed:

'_symmetry_cell_setting' value 'Orthorhombic' changed to
'orthorhombic' according to
/home/saulius/struct/CIF-dictionaries/cif_core.dic dictionary named
'cif_core.dic' version 2.4.1 from 2010-06-29.

Automatic conversion script
Id: cif_fix_values 1715 2011-07-08 13:25:40Z adriana 
;
_cod_original_sg_symbol_H-M Fdd2
_cod_database_code 7016204

loop_
_symmetry_equiv_pos_as_xyz
'x, y, z'
'-x, -y, z'
'x+1/4, -y+1/4, z+1/4'
'-x+1/4, y+1/4, z+1/4'
'x, y+1/2, z+1/2'
'-x, -y+1/2, z+1/2'
'x+1/4, -y+3/4, z+3/4'
'-x+1/4, y+3/4, z+3/4'
'x+1/2, y, z+1/2'
'-x+1/2, -y, z+1/2'
'x+3/4, -y+1/4, z+3/4'
'-x+3/4, y+1/4, z+3/4'
'x+1/2, y+1/2, z'
'-x+1/2, -y+1/2, z'
'x+3/4, -y+3/4, z+1/4'
'-x+3/4, y+3/4, z+1/4'

loop_
_atom_site_label
_atom_site_type_symbol
_atom_site_fract_x
_atom_site_fract_y
_atom_site_fract_z
_atom_site_U_iso_or_equiv
_atom_site_adp_type
_atom_site_occupancy
_atom_site_symmetry_multiplicity
_atom_site_calc_flag
_atom_site_refinement_flags
_atom_site_disorder_assembly
_atom_site_disorder_group
B1 B 0.91830(8) 0.10822(7) 0.5574(3) 0.0208(7) Uani 1 1 d . . .
H1 H 0.9383 0.0965 0.5732 0.025 Uiso 1 1 calc R . .
B2 B 0.93093(8) 0.26373(6) 0.8456(2) 0.0193(7) Uani 1 1 d . . .
H2 H 0.9502 0.2740 0.8181 0.023 Uiso 1 1 calc R . .
C1 C 0.98243(7) 0.14288(6) 0.6238(2) 0.0281(7) Uani 1 1 d . . .
H1A H 0.9906 0.1309 0.5724 0.042 Uiso 1 1 calc R . .
H1B H 0.9791 0.1297 0.6766 0.042 Uiso 1 1 calc R . .
H1C H 0.9982 0.1586 0.6392 0.042 Uiso 1 1 calc R . .
C2 C 0.95066(7) 0.15734(6) 0.5977(2) 0.0196(6) Uani 1 1 d . . .
C3 C 0.91467(7) 0.18969(5) 0.56555(19) 0.0171(6) Uani 1 1 d . . .
C4 C 0.89780(7) 0.21927(5) 0.5498(2) 0.0204(6) Uani 1 1 d . . .
C5 C 0.92188(8) 0.24546(6) 0.5581(3) 0.0310(8) Uani 1 1 d . . .
H5A H 0.9392 0.2429 0.5130 0.046 Uiso 1 1 calc R . .
H5B H 0.9312 0.2456 0.6196 0.046 Uiso 1 1 calc R . .
H5C H 0.9106 0.2646 0.5471 0.046 Uiso 1 1 calc R . .
C6 C 0.87098(7) 0.22304(6) 0.6203(2) 0.0268(7) Uani 1 1 d . . .
H6A H 0.8589 0.2417 0.6077 0.040 Uiso 1 1 calc R . .
H6B H 0.8806 0.2242 0.6814 0.040 Uiso 1 1 calc R . .
H6C H 0.8562 0.2057 0.6172 0.040 Uiso 1 1 calc R . .
C7 C 0.88369(8) 0.21903(6) 0.4530(2) 0.0266(7) Uani 1 1 d . . .
H7A H 0.9013 0.2166 0.4086 0.040 Uiso 1 1 calc R . .
H7B H 0.8724 0.2381 0.4415 0.040 Uiso 1 1 calc R . .
H7C H 0.8684 0.2022 0.4469 0.040 Uiso 1 1 calc R . .
C8 C 0.91536(8) 0.05662(6) 0.7128(2) 0.0311(8) Uani 1 1 d . . .
H8A H 0.9091 0.0470 0.7704 0.047 Uiso 1 1 calc R . .
H8B H 0.9338 0.0701 0.7234 0.047 Uiso 1 1 calc R . .
H8C H 0.9215 0.0410 0.6685 0.047 Uiso 1 1 calc R . .
C9 C 0.88744(7) 0.07438(5) 0.6765(2) 0.0231(7) Uani 1 1 d . . .
C10 C 0.83972(7) 0.08984(6) 0.6517(2) 0.0213(6) Uani 1 1 d . . .
C11 C 0.80318(7) 0.09227(6) 0.6565(2) 0.0245(7) Uani 1 1 d . . .
C12 C 0.78885(8) 0.09856(7) 0.5613(2) 0.0299(8) Uani 1 1 d . . .
H12A H 0.7968 0.1181 0.5389 0.045 Uiso 1 1 calc R . .
H12B H 0.7651 0.0991 0.5652 0.045 Uiso 1 1 calc R . .
H12C H 0.7955 0.0825 0.5191 0.045 Uiso 1 1 calc R . .
C13 C 0.78935(8) 0.06271(6) 0.6913(2) 0.0313(8) Uani 1 1 d . . .
H13A H 0.7970 0.0461 0.6527 0.047 Uiso 1 1 calc R . .
H13B H 0.7656 0.0636 0.6894 0.047 Uiso 1 1 calc R . .
H13C H 0.7965 0.0594 0.7542 0.047 Uiso 1 1 calc R . .
C14 C 0.79463(8) 0.11781(7) 0.7222(3) 0.0359(8) Uani 1 1 d . . .
H14A H 0.8018 0.1124 0.7839 0.054 Uiso 1 1 calc R . .
H14B H 0.7711 0.1210 0.7222 0.054 Uiso 1 1 calc R . .
H14C H 0.8055 0.1364 0.7028 0.054 Uiso 1 1 calc R . .
C15 C 0.95783(8) 0.07392(8) 0.4015(3) 0.0394(9) Uani 1 1 d . . .
H15A H 0.9542 0.0563 0.4406 0.059 Uiso 1 1 calc R . .
H15B H 0.9737 0.0874 0.4304 0.059 Uiso 1 1 calc R . .
H15C H 0.9661 0.0672 0.3422 0.059 Uiso 1 1 calc R . .
C16 C 0.92693(8) 0.09032(6) 0.3884(2) 0.0279(7) Uani 1 1 d . . .
C17 C 0.88467(8) 0.10912(6) 0.3284(2) 0.0241(7) Uani 1 1 d . . .
C18 C 0.85934(7) 0.11715(6) 0.2586(2) 0.0244(7) Uani 1 1 d . . .
C19 C 0.86662(9) 0.14968(7) 0.2250(3) 0.0356(9) Uani 1 1 d . . .
H19A H 0.8651 0.1638 0.2764 0.053 Uiso 1 1 calc R . .
H19B H 0.8509 0.1554 0.1780 0.053 Uiso 1 1 calc R . .
H19C H 0.8885 0.1505 0.1993 0.053 Uiso 1 1 calc R . .
C20 C 0.82542(8) 0.11552(7) 0.2982(3) 0.0340(8) Uani 1 1 d . . .
H20A H 0.8212 0.0949 0.3199 0.051 Uiso 1 1 calc R . .
H20B H 0.8096 0.1209 0.2510 0.051 Uiso 1 1 calc R . .
H20C H 0.8236 0.1297 0.3492 0.051 Uiso 1 1 calc R . .
C21 C 0.86237(9) 0.09577(7) 0.1774(3) 0.0380(9) Uani 1 1 d . . .
H21A H 0.8837 0.0983 0.1490 0.057 Uiso 1 1 calc R . .
H21B H 0.8454 0.1004 0.1326 0.057 Uiso 1 1 calc R . .
H21C H 0.8599 0.0748 0.1982 0.057 Uiso 1 1 calc R . .
C22 C 0.80386(8) 0.19001(6) 0.4828(3) 0.0326(8) Uani 1 1 d . . .
H22 H 0.8199 0.2059 0.5000 0.039 Uiso 1 1 calc R . .
C23 C 0.79177(10) 0.19702(8) 0.3863(3) 0.0412(9) Uani 1 1 d . . .
C24 C 0.77665(9) 0.19088(7) 0.5517(3) 0.0387(9) Uani 1 1 d . . .
C25 C 0.98257(9) 0.29757(9) 0.9708(3) 0.0428(9) Uani 1 1 d . . .
H25A H 0.9787 0.3191 0.9590 0.064 Uiso 1 1 calc R . .
H25B H 0.9895 0.2876 0.9142 0.064 Uiso 1 1 calc R . .
H25C H 0.9996 0.2954 1.0170 0.064 Uiso 1 1 calc R . .
C26 C 0.95186(7) 0.28313(6) 1.0047(2) 0.0264(7) Uani 1 1 d . . .
C27 C 0.91469(8) 0.26623(6) 1.0892(2) 0.0244(7) Uani 1 1 d . . .
C28 C 0.89551(8) 0.26007(6) 1.1742(2) 0.0271(7) Uani 1 1 d . . .
C29 C 0.88376(8) 0.22723(6) 1.1763(3) 0.0288(7) Uani 1 1 d . . .
H29A H 0.8693 0.2236 1.1243 0.043 Uiso 1 1 calc R . .
H29B H 0.8720 0.2235 1.2333 0.043 Uiso 1 1 calc R . .
H29C H 0.9024 0.2136 1.1726 0.043 Uiso 1 1 calc R . .
C30 C 0.86689(9) 0.28178(7) 1.1765(3) 0.0468(10) Uani 1 1 d . . .
H30A H 0.8749 0.3026 1.1758 0.070 Uiso 1 1 calc R . .
H30B H 0.8542 0.2784 1.2322 0.070 Uiso 1 1 calc R . .
H30C H 0.8531 0.2783 1.1230 0.070 Uiso 1 1 calc R . .
C31 C 0.91676(10) 0.26604(8) 1.2581(3) 0.0481(10) Uani 1 1 d . . .
H31A H 0.9363 0.2535 1.2549 0.072 Uiso 1 1 calc R . .
H31B H 0.9046 0.2610 1.3135 0.072 Uiso 1 1 calc R . .
H31C H 0.9230 0.2874 1.2596 0.072 Uiso 1 1 calc R . .
C32 C 0.92017(7) 0.31538(6) 0.6925(2) 0.0266(7) Uani 1 1 d . . .
H32A H 0.9241 0.3345 0.7242 0.040 Uiso 1 1 calc R . .
H32B H 0.9132 0.3195 0.6298 0.040 Uiso 1 1 calc R . .
H32C H 0.9402 0.3035 0.6915 0.040 Uiso 1 1 calc R . .
C33 C 0.89439(7) 0.29810(5) 0.7412(2) 0.0202(6) Uani 1 1 d . . .
C34 C 0.84838(7) 0.28363(6) 0.7870(2) 0.0196(6) Uani 1 1 d . . .
C35 C 0.81226(7) 0.28132(7) 0.8000(2) 0.0282(7) Uani 1 1 d . . .
C36 C 0.80431(8) 0.28574(7) 0.9006(2) 0.0311(8) Uani 1 1 d . . .
H36A H 0.8154 0.2702 0.9368 0.047 Uiso 1 1 calc R . .
H36B H 0.7808 0.2840 0.9096 0.047 Uiso 1 1 calc R . .
H36C H 0.8116 0.3058 0.9201 0.047 Uiso 1 1 calc R . .
C37 C 0.79505(9) 0.30601(9) 0.7461(3) 0.0487(11) Uani 1 1 d . . .
H37A H 0.8024 0.3259 0.7675 0.073 Uiso 1 1 calc R . .
H37B H 0.7716 0.3042 0.7550 0.073 Uiso 1 1 calc R . .
H37C H 0.8001 0.3038 0.6811 0.073 Uiso 1 1 calc R . .
C38 C 0.80123(8) 0.25010(8) 0.7667(3) 0.0383(9) Uani 1 1 d . . .
H38A H 0.8044 0.2487 0.7006 0.057 Uiso 1 1 calc R . .
H38B H 0.7782 0.2473 0.7810 0.057 Uiso 1 1 calc R . .
H38C H 0.8140 0.2344 0.7972 0.057 Uiso 1 1 calc R . .
C39 C 0.98746(7) 0.22466(6) 0.7562(2) 0.0245(7) Uani 1 1 d . . .
H39A H 1.0013 0.2081 0.7352 0.037 Uiso 1 1 calc R . .
H39B H 0.9993 0.2369 0.8008 0.037 Uiso 1 1 calc R . .
H39C H 0.9813 0.2373 0.7040 0.037 Uiso 1 1 calc R . .
C40 C 0.95795(7) 0.21211(6) 0.7992(2) 0.0195(6) Uani 1 1 d . . .
C41 C 0.92216(7) 0.18213(5) 0.8507(2) 0.0183(6) Uani 1 1 d . . .
C42 C 0.90470(8) 0.15309(6) 0.8738(2) 0.0231(7) Uani 1 1 d . . .
C43 C 0.92761(9) 0.12613(6) 0.8568(3) 0.0365(9) Uani 1 1 d . . .
H43A H 0.9332 0.1252 0.7918 0.055 Uiso 1 1 calc R . .
H43B H 0.9168 0.1073 0.8747 0.055 Uiso 1 1 calc R . .
H43C H 0.9474 0.1287 0.8929 0.055 Uiso 1 1 calc R . .
C44 C 0.87511(8) 0.15047(7) 0.8110(3) 0.0341(8) Uani 1 1 d . . .
H44A H 0.8606 0.1676 0.8216 0.051 Uiso 1 1 calc R . .
H44B H 0.8636 0.1316 0.8240 0.051 Uiso 1 1 calc R . .
H44C H 0.8823 0.1505 0.7472 0.051 Uiso 1 1 calc R . .
C45 C 0.89420(9) 0.15301(7) 0.9739(2) 0.0323(8) Uani 1 1 d . . .
H45A H 0.9131 0.1564 1.0129 0.048 Uiso 1 1 calc R . .
H45B H 0.8844 0.1334 0.9888 0.048 Uiso 1 1 calc R . .
H45C H 0.8783 0.1691 0.9841 0.048 Uiso 1 1 calc R . .
C46 C 0.80713(9) 0.20924(8) 0.9818(3) 0.0409(10) Uani 1 1 d . . .
H46 H 0.7985 0.2251 0.9395 0.049 Uiso 1 1 calc R . .
C47 C 0.79482(10) 0.17847(8) 0.9465(4) 0.0516(12) Uani 1 1 d . . .
C48 C 0.79402(9) 0.21665(8) 1.0776(3) 0.0396(9) Uani 1 1 d . . .
F1 F 0.78885(6) 0.18684(5) 0.63634(17) 0.0542(6) Uani 1 1 d . . .
F2 F 0.75461(5) 0.16904(5) 0.53913(19) 0.0571(7) Uani 1 1 d . . .
F3 F 0.76101(6) 0.21682(5) 0.55370(18) 0.0601(7) Uani 1 1 d . . .
F4 F 0.77783(7) 0.22417(5) 0.38075(19) 0.0688(8) Uani 1 1 d . . .
F5 F 0.77076(6) 0.17729(6) 0.3561(2) 0.0689(8) Uani 1 1 d . . .
F6 F 0.81667(6) 0.19739(5) 0.32863(16) 0.0564(6) Uani 1 1 d . . .
F7 F 0.80170(7) 0.17654(6) 0.8583(2) 0.0815(9) Uani 1 1 d . . .
F8 F 0.81076(6) 0.15553(5) 0.9857(2) 0.0753(9) Uani 1 1 d . . .
F9 F 0.76404(6) 0.17497(5) 0.9568(2) 0.0717(9) Uani 1 1 d . . .
F10 F 0.80171(8) 0.19437(7) 1.1371(2) 0.0894(10) Uani 1 1 d . . .
F11 F 0.76269(6) 0.21887(6) 1.0794(2) 0.0717(8) Uani 1 1 d . . .
F12 F 0.80689(6) 0.24231(5) 1.10775(18) 0.0557(7) Uani 1 1 d . . .
N1 N 0.90010(6) 0.16276(5) 0.55563(17) 0.0186(5) Uani 1 1 d . . .
N2 N 0.92396(6) 0.14213(4) 0.57624(17) 0.0183(5) Uani 1 1 d . . .
N3 N 0.94588(6) 0.18721(5) 0.59272(18) 0.0199(5) Uani 1 1 d . . .
N4 N 0.85842(6) 0.10706(5) 0.59874(17) 0.0189(5) Uani 1 1 d . . .
N5 N 0.88949(6) 0.09654(5) 0.61409(18) 0.0204(5) Uani 1 1 d . . .
N6 N 0.85673(6) 0.06973(5) 0.70071(18) 0.0238(6) Uani 1 1 d . . .
N7 N 0.88316(6) 0.11701(5) 0.41616(18) 0.0212(5) Uani 1 1 d . . .
N8 N 0.91070(6) 0.10456(5) 0.45503(18) 0.0221(6) Uani 1 1 d . . .
N9 N 0.91142(7) 0.09288(6) 0.3091(2) 0.0310(7) Uani 1 1 d . . .
N10 N 0.90615(6) 0.25797(4) 1.00541(18) 0.0189(5) Uani 1 1 d . . .
N11 N 0.93035(6) 0.26908(5) 0.94944(17) 0.0201(6) Uani 1 1 d . . .
N12 N 0.94297(7) 0.28201(6) 1.0905(2) 0.0293(6) Uani 1 1 d . . .
N13 N 0.86957(6) 0.26665(5) 0.83279(18) 0.0184(5) Uani 1 1 d . . .
N14 N 0.89969(6) 0.27624(5) 0.80297(17) 0.0169(5) Uani 1 1 d . . .
N15 N 0.86288(6) 0.30321(5) 0.72967(18) 0.0227(6) Uani 1 1 d . . .
N16 N 0.90980(6) 0.20978(5) 0.86550(17) 0.0190(5) Uani 1 1 d . . .
N17 N 0.93330(5) 0.22927(5) 0.83022(17) 0.0170(5) Uani 1 1 d . . .
N18 N 0.95159(6) 0.18294(5) 0.81083(18) 0.0213(5) Uani 1 1 d . . .
O1 O 0.81969(5) 0.16280(4) 0.48194(17) 0.0326(6) Uani 1 1 d . . .
O2 O 0.83954(5) 0.21060(5) 0.97740(18) 0.0354(6) Uani 1 1 d . . .
Zn1 Zn 0.858135(8) 0.143064(6) 0.50965(2) 0.01851(7) Uani 1 1 d . . .
Zn2 Zn 0.872971(8) 0.233315(7) 0.92919(2) 0.01911(7) Uani 1 1 d . . .

loop_
_atom_site_aniso_label
_atom_site_aniso_U_11
_atom_site_aniso_U_22
_atom_site_aniso_U_33
_atom_site_aniso_U_23
_atom_site_aniso_U_13
_atom_site_aniso_U_12
B1 0.0237(16) 0.0191(12) 0.0197(18) -0.0012(12) 0.0006(16) 0.0045(12)
B2 0.0211(16) 0.0213(13) 0.0155(18) 0.0005(11) -0.0002(14) -0.0012(12)
C1 0.0244(16) 0.0283(13) 0.032(2) 0.0039(12) -0.0059(15) -0.0008(12)
C2 0.0219(14) 0.0246(12) 0.0123(16) 0.0014(10) 0.0018(13) -0.0006(11)
C3 0.0228(14) 0.0212(11) 0.0073(15) 0.0017(10) 0.0025(12) -0.0023(10)
C4 0.0245(15) 0.0160(11) 0.0206(17) 0.0026(10) 0.0011(13) -0.0002(10)
C5 0.0311(17) 0.0200(12) 0.042(2) 0.0018(13) -0.0036(17) 0.0004(12)
C6 0.0335(17) 0.0251(13) 0.0218(18) -0.0024(12) 0.0013(15) 0.0036(12)
C7 0.0305(17) 0.0283(13) 0.0210(19) 0.0055(12) -0.0002(14) 0.0030(12)
C8 0.0334(17) 0.0287(14) 0.031(2) 0.0094(13) -0.0048(16) 0.0004(13)
C9 0.0299(15) 0.0174(11) 0.0221(17) 0.0012(11) -0.0036(15) 0.0004(10)
C10 0.0265(15) 0.0214(12) 0.0159(16) -0.0034(10) -0.0025(13) -0.0032(11)
C11 0.0278(16) 0.0271(13) 0.0186(18) 0.0011(11) -0.0016(14) -0.0002(12)
C12 0.0297(17) 0.0318(14) 0.028(2) 0.0057(13) -0.0009(16) -0.0047(12)
C13 0.0316(17) 0.0389(15) 0.0234(19) 0.0077(13) -0.0032(16) -0.0070(13)
C14 0.0318(18) 0.0408(16) 0.035(2) -0.0094(14) -0.0010(17) 0.0055(14)
C15 0.0341(18) 0.0451(17) 0.039(2) -0.0191(15) 0.0005(17) 0.0111(15)
C16 0.0270(16) 0.0303(14) 0.0264(19) -0.0063(12) 0.0036(15) -0.0001(12)
C17 0.0328(17) 0.0197(12) 0.0199(18) -0.0014(11) 0.0008(15) -0.0033(11)
C18 0.0314(16) 0.0221(11) 0.0199(17) -0.0042(12) -0.0002(15) -0.0015(11)
C19 0.050(2) 0.0270(14) 0.029(2) 0.0046(13) -0.0019(18) -0.0039(14)
C20 0.0367(19) 0.0384(16) 0.027(2) -0.0009(13) -0.0058(17) -0.0035(14)
C21 0.056(2) 0.0337(15) 0.024(2) -0.0062(14) -0.008(2) 0.0007(15)
C22 0.0326(17) 0.0274(14) 0.038(2) 0.0014(13) -0.0040(17) 0.0051(13)
C23 0.046(2) 0.0380(17) 0.040(2) -0.0001(15) -0.004(2) 0.0059(16)
C24 0.040(2) 0.0315(15) 0.044(2) -0.0017(15) 0.0001(19) 0.0015(14)
C25 0.0370(19) 0.062(2) 0.030(2) -0.0096(17) -0.0003(17) -0.0235(17)
C26 0.0259(15) 0.0331(13) 0.0203(18) -0.0019(13) -0.0051(15) -0.0045(12)
C27 0.0338(17) 0.0211(12) 0.0184(17) 0.0009(11) 0.0019(15) 0.0001(12)
C28 0.0423(18) 0.0229(12) 0.0159(17) -0.0009(11) 0.0049(16) -0.0088(12)
C29 0.0346(17) 0.0250(12) 0.0269(19) -0.0001(13) 0.0018(17) -0.0043(12)
C30 0.057(2) 0.0340(16) 0.049(3) 0.0033(16) 0.023(2) 0.0017(15)
C31 0.065(3) 0.055(2) 0.025(2) 0.0026(17) 0.001(2) -0.0272(18)
C32 0.0272(16) 0.0265(13) 0.026(2) 0.0009(12) 0.0042(15) -0.0013(11)
C33 0.0251(15) 0.0201(11) 0.0153(17) -0.0044(10) 0.0016(13) 0.0010(10)
C34 0.0200(14) 0.0222(12) 0.0165(17) -0.0029(10) -0.0018(13) 0.0018(10)
C35 0.0185(15) 0.0381(15) 0.028(2) 0.0019(13) 0.0006(15) 0.0040(12)
C36 0.0235(16) 0.0390(15) 0.031(2) -0.0013(13) 0.0107(15) 0.0040(13)
C37 0.0281(18) 0.077(2) 0.042(3) 0.028(2) 0.0031(19) 0.0105(17)
C38 0.0192(15) 0.0591(19) 0.037(2) -0.0096(18) -0.0021(17) -0.0066(14)
C39 0.0194(14) 0.0275(12) 0.0264(18) 0.0022(13) 0.0038(15) 0.0045(10)
C40 0.0199(14) 0.0270(12) 0.0117(15) 0.0021(11) -0.0008(12) 0.0023(11)
C41 0.0217(14) 0.0205(11) 0.0126(16) 0.0008(10) -0.0009(13) 0.0005(10)
C42 0.0309(16) 0.0189(11) 0.0195(17) 0.0005(11) 0.0050(14) -0.0025(11)
C43 0.043(2) 0.0227(13) 0.043(2) 0.0049(13) 0.0139(18) 0.0019(13)
C44 0.041(2) 0.0282(14) 0.033(2) 0.0009(13) 0.0006(18) -0.0100(13)
C45 0.047(2) 0.0301(15) 0.0197(19) 0.0028(12) 0.0092(16) -0.0025(14)
C46 0.0350(19) 0.0421(17) 0.046(3) 0.0050(16) 0.0060(19) -0.0099(15)
C47 0.042(2) 0.0352(17) 0.078(4) -0.0068(19) 0.019(2) -0.0013(15)
C48 0.0318(19) 0.0463(18) 0.041(2) 0.0026(16) 0.0029(18) -0.0024(15)
F1 0.0656(15) 0.0611(13) 0.0360(14) 0.0048(10) 0.0054(13) -0.0013(12)
F2 0.0364(11) 0.0545(12) 0.081(2) -0.0077(11) 0.0086(13) -0.0074(10)
F3 0.0653(15) 0.0436(11) 0.0716(18) 0.0006(11) 0.0210(14) 0.0256(11)
F4 0.0950(19) 0.0546(12) 0.0566(17) 0.0146(11) -0.0087(16) 0.0358(13)
F5 0.0644(16) 0.0801(16) 0.0622(18) -0.0021(13) -0.0361(15) -0.0127(13)
F6 0.0648(16) 0.0748(15) 0.0297(14) 0.0055(11) -0.0003(13) 0.0032(12)
F7 0.083(2) 0.0788(17) 0.083(2) -0.0392(16) -0.0107(19) 0.0017(15)
F8 0.0622(15) 0.0412(11) 0.123(3) 0.0173(14) -0.0214(17) -0.0143(11)
F9 0.0423(13) 0.0523(12) 0.121(3) -0.0111(14) -0.0069(16) -0.0137(11)
F10 0.110(3) 0.102(2) 0.057(2) 0.0339(16) 0.0092(19) -0.0017(18)
F11 0.0416(14) 0.0830(17) 0.090(2) -0.0217(15) 0.0169(15) -0.0042(12)
F12 0.0467(13) 0.0663(13) 0.0541(17) -0.0225(12) 0.0043(13) -0.0082(11)
N1 0.0208(12) 0.0198(10) 0.0153(14) 0.0005(9) -0.0018(11) 0.0009(9)
N2 0.0209(12) 0.0183(9) 0.0157(13) -0.0002(9) -0.0018(11) 0.0018(9)
N3 0.0219(12) 0.0209(10) 0.0170(14) 0.0018(9) 0.0019(11) -0.0010(9)
N4 0.0202(12) 0.0220(10) 0.0146(13) -0.0016(9) -0.0023(11) 0.0014(9)
N5 0.0224(12) 0.0171(9) 0.0217(14) -0.0001(9) -0.0013(11) 0.0005(9)
N6 0.0273(13) 0.0229(10) 0.0213(15) 0.0050(9) -0.0053(12) -0.0032(9)
N7 0.0255(12) 0.0202(10) 0.0180(15) 0.0002(9) 0.0009(11) 0.0007(9)
N8 0.0209(12) 0.0231(11) 0.0224(15) -0.0037(9) 0.0017(11) 0.0003(9)
N9 0.0331(15) 0.0349(13) 0.0249(17) -0.0064(11) 0.0061(14) 0.0011(11)
N10 0.0233(12) 0.0187(9) 0.0145(13) 0.0007(9) 0.0010(12) -0.0020(9)
N11 0.0172(12) 0.0234(10) 0.0197(15) -0.0013(9) 0.0020(11) -0.0018(9)
N12 0.0326(15) 0.0358(13) 0.0197(16) -0.0025(11) -0.0040(13) -0.0104(11)
N13 0.0150(11) 0.0222(10) 0.0178(14) -0.0026(9) 0.0016(11) -0.0010(9)
N14 0.0183(12) 0.0186(9) 0.0137(13) -0.0034(9) 0.0045(10) -0.0026(8)
N15 0.0236(13) 0.0278(11) 0.0169(15) 0.0009(9) 0.0019(11) 0.0040(10)
N16 0.0203(12) 0.0221(10) 0.0147(14) 0.0009(9) 0.0008(11) -0.0038(9)
N17 0.0156(11) 0.0207(10) 0.0147(13) 0.0007(9) 0.0022(10) -0.0027(8)
N18 0.0222(12) 0.0242(10) 0.0176(14) 0.0017(9) 0.0012(11) 0.0040(9)
O1 0.0300(12) 0.0227(9) 0.0452(16) -0.0033(9) -0.0112(11) 0.0084(8)
O2 0.0269(12) 0.0368(11) 0.0426(16) 0.0036(10) 0.0099(12) -0.0033(9)
Zn1 0.02111(16) 0.01772(12) 0.01669(17) -0.00031(12) -0.00174(15) 0.00098(12)
Zn2 0.01816(15) 0.02145(13) 0.01770(18) -0.00074(12) 0.00194(15) -0.00137(12)

loop_
_atom_type_symbol
_atom_type_description
_atom_type_scat_dispersion_real
_atom_type_scat_dispersion_imag
_atom_type_scat_source
C C 0.0033 0.0016 'International Tables Vol C Tables 4.2.6.8 and 6.1.1.4'
H H 0.0000 0.0000 'International Tables Vol C Tables 4.2.6.8 and 6.1.1.4'
B B 0.0013 0.0007 'International Tables Vol C Tables 4.2.6.8 and 6.1.1.4'
N N 0.0061 0.0033 'International Tables Vol C Tables 4.2.6.8 and 6.1.1.4'
Zn Zn 0.2839 1.4301 'International Tables Vol C Tables 4.2.6.8 and 6.1.1.4'
F F 0.0171 0.0103 'International Tables Vol C Tables 4.2.6.8 and 6.1.1.4'
O O 0.0106 0.0060 'International Tables Vol C Tables 4.2.6.8 and 6.1.1.4'

loop_
_geom_angle_atom_site_label_1
_geom_angle_atom_site_label_2
_geom_angle_atom_site_label_3
_geom_angle
_geom_angle_site_symmetry_1
_geom_angle_site_symmetry_3
_geom_angle_publ_flag
N5 B1 N8 109.4(2) . . ?
N5 B1 N2 110.3(2) . . ?
N8 B1 N2 107.9(2) . . ?
N5 B1 H1 109.7 . . ?
N8 B1 H1 109.7 . . ?
N2 B1 H1 109.7 . . ?
N14 B2 N11 109.5(2) . . ?
N14 B2 N17 110.5(2) . . ?
N11 B2 N17 107.2(2) . . ?
N14 B2 H2 109.9 . . ?
N11 B2 H2 109.9 . . ?
N17 B2 H2 109.9 . . ?
C2 C1 H1A 109.5 . . ?
C2 C1 H1B 109.5 . . ?
H1A C1 H1B 109.5 . . ?
C2 C1 H1C 109.5 . . ?
H1A C1 H1C 109.5 . . ?
H1B C1 H1C 109.5 . . ?
N2 C2 N3 111.4(2) . . ?
N2 C2 C1 124.5(2) . . ?
N3 C2 C1 124.1(2) . . ?
N1 C3 N3 112.7(2) . . ?
N1 C3 C4 123.4(2) . . ?
N3 C3 C4 123.9(2) . . ?
C3 C4 C6 109.1(2) . . ?
C3 C4 C5 110.3(2) . . ?
C6 C4 C5 109.5(2) . . ?
C3 C4 C7 108.2(2) . . ?
C6 C4 C7 110.7(2) . . ?
C5 C4 C7 109.0(2) . . ?
C4 C5 H5A 109.5 . . ?
C4 C5 H5B 109.5 . . ?
H5A C5 H5B 109.5 . . ?
C4 C5 H5C 109.5 . . ?
H5A C5 H5C 109.5 . . ?
H5B C5 H5C 109.5 . . ?
C4 C6 H6A 109.5 . . ?
C4 C6 H6B 109.5 . . ?
H6A C6 H6B 109.5 . . ?
C4 C6 H6C 109.5 . . ?
H6A C6 H6C 109.5 . . ?
H6B C6 H6C 109.5 . . ?
C4 C7 H7A 109.5 . . ?
C4 C7 H7B 109.5 . . ?
H7A C7 H7B 109.5 . . ?
C4 C7 H7C 109.5 . . ?
H7A C7 H7C 109.5 . . ?
H7B C7 H7C 109.5 . . ?
C9 C8 H8A 109.5 . . ?
C9 C8 H8B 109.5 . . ?
H8A C8 H8B 109.5 . . ?
C9 C8 H8C 109.5 . . ?
H8A C8 H8C 109.5 . . ?
H8B C8 H8C 109.5 . . ?
N6 C9 N5 110.7(3) . . ?
N6 C9 C8 123.9(3) . . ?
N5 C9 C8 125.4(3) . . ?
N4 C10 N6 112.8(3) . . ?
N4 C10 C11 124.3(3) . . ?
N6 C10 C11 122.9(3) . . ?
C10 C11 C13 109.2(2) . . ?
C10 C11 C14 108.2(2) . . ?
C13 C11 C14 109.8(3) . . ?
C10 C11 C12 110.7(3) . . ?
C13 C11 C12 108.5(2) . . ?
C14 C11 C12 110.4(3) . . ?
C11 C12 H12A 109.5 . . ?
C11 C12 H12B 109.5 . . ?
H12A C12 H12B 109.5 . . ?
C11 C12 H12C 109.5 . . ?
H12A C12 H12C 109.5 . . ?
H12B C12 H12C 109.5 . . ?
C11 C13 H13A 109.5 . . ?
C11 C13 H13B 109.5 . . ?
H13A C13 H13B 109.5 . . ?
C11 C13 H13C 109.5 . . ?
H13A C13 H13C 109.5 . . ?
H13B C13 H13C 109.5 . . ?
C11 C14 H14A 109.5 . . ?
C11 C14 H14B 109.5 . . ?
H14A C14 H14B 109.5 . . ?
C11 C14 H14C 109.5 . . ?
H14A C14 H14C 109.5 . . ?
H14B C14 H14C 109.5 . . ?
C16 C15 H15A 109.5 . . ?
C16 C15 H15B 109.5 . . ?
H15A C15 H15B 109.5 . . ?
C16 C15 H15C 109.5 . . ?
H15A C15 H15C 109.5 . . ?
H15B C15 H15C 109.5 . . ?
N9 C16 N8 110.8(3) . . ?
N9 C16 C15 124.7(3) . . ?
N8 C16 C15 124.5(3) . . ?
N7 C17 N9 112.4(3) . . ?
N7 C17 C18 124.2(3) . . ?
N9 C17 C18 123.5(3) . . ?
C17 C18 C20 111.7(3) . . ?
C17 C18 C21 109.1(2) . . ?
C20 C18 C21 110.2(3) . . ?
C17 C18 C19 107.5(2) . . ?
C20 C18 C19 110.1(3) . . ?
C21 C18 C19 108.1(3) . . ?
C18 C19 H19A 109.5 . . ?
C18 C19 H19B 109.5 . . ?
H19A C19 H19B 109.5 . . ?
C18 C19 H19C 109.5 . . ?
H19A C19 H19C 109.5 . . ?
H19B C19 H19C 109.5 . . ?
C18 C20 H20A 109.5 . . ?
C18 C20 H20B 109.5 . . ?
H20A C20 H20B 109.5 . . ?
C18 C20 H20C 109.5 . . ?
H20A C20 H20C 109.5 . . ?
H20B C20 H20C 109.5 . . ?
C18 C21 H21A 109.5 . . ?
C18 C21 H21B 109.5 . . ?
H21A C21 H21B 109.5 . . ?
C18 C21 H21C 109.5 . . ?
H21A C21 H21C 109.5 . . ?
H21B C21 H21C 109.5 . . ?
O1 C22 C24 112.5(3) . . ?
O1 C22 C23 109.0(3) . . ?
C24 C22 C23 111.8(3) . . ?
O1 C22 H22 107.8 . . ?
C24 C22 H22 107.8 . . ?
C23 C22 H22 107.8 . . ?
F5 C23 F6 107.7(3) . . ?
F5 C23 F4 107.1(3) . . ?
F6 C23 F4 106.5(3) . . ?
F5 C23 C22 113.2(3) . . ?
F6 C23 C22 109.7(3) . . ?
F4 C23 C22 112.3(3) . . ?
F3 C24 F2 107.4(3) . . ?
F3 C24 F1 106.1(3) . . ?
F2 C24 F1 106.5(3) . . ?
F3 C24 C22 113.6(3) . . ?
F2 C24 C22 113.2(3) . . ?
F1 C24 C22 109.5(3) . . ?
C26 C25 H25A 109.5 . . ?
C26 C25 H25B 109.5 . . ?
H25A C25 H25B 109.5 . . ?
C26 C25 H25C 109.5 . . ?
H25A C25 H25C 109.5 . . ?
H25B C25 H25C 109.5 . . ?
N12 C26 N11 111.9(3) . . ?
N12 C26 C25 124.7(3) . . ?
N11 C26 C25 123.4(3) . . ?
N10 C27 N12 112.5(3) . . ?
N10 C27 C28 125.3(3) . . ?
N12 C27 C28 122.2(3) . . ?
C27 C28 C30 108.2(3) . . ?
C27 C28 C29 110.8(3) . . ?
C30 C28 C29 110.6(3) . . ?
C27 C28 C31 109.5(3) . . ?
C30 C28 C31 108.5(3) . . ?
C29 C28 C31 109.2(3) . . ?
C28 C29 H29A 109.5 . . ?
C28 C29 H29B 109.5 . . ?
H29A C29 H29B 109.5 . . ?
C28 C29 H29C 109.5 . . ?
H29A C29 H29C 109.5 . . ?
H29B C29 H29C 109.5 . . ?
C28 C30 H30A 109.5 . . ?
C28 C30 H30B 109.5 . . ?
H30A C30 H30B 109.5 . . ?
C28 C30 H30C 109.5 . . ?
H30A C30 H30C 109.5 . . ?
H30B C30 H30C 109.5 . . ?
C28 C31 H31A 109.5 . . ?
C28 C31 H31B 109.5 . . ?
H31A C31 H31B 109.5 . . ?
C28 C31 H31C 109.5 . . ?
H31A C31 H31C 109.5 . . ?
H31B C31 H31C 109.5 . . ?
C33 C32 H32A 109.5 . . ?
C33 C32 H32B 109.5 . . ?
H32A C32 H32B 109.5 . . ?
C33 C32 H32C 109.5 . . ?
H32A C32 H32C 109.5 . . ?
H32B C32 H32C 109.5 . . ?
N15 C33 N14 111.6(2) . . ?
N15 C33 C32 123.3(3) . . ?
N14 C33 C32 125.1(3) . . ?
N13 C34 N15 112.7(2) . . ?
N13 C34 C35 123.2(3) . . ?
N15 C34 C35 124.2(3) . . ?
C34 C35 C36 109.1(3) . . ?
C34 C35 C37 110.3(3) . . ?
C36 C35 C37 108.0(3) . . ?
C34 C35 C38 108.3(2) . . ?
C36 C35 C38 111.1(3) . . ?
C37 C35 C38 110.0(3) . . ?
C35 C36 H36A 109.5 . . ?
C35 C36 H36B 109.5 . . ?
H36A C36 H36B 109.5 . . ?
C35 C36 H36C 109.5 . . ?
H36A C36 H36C 109.5 . . ?
H36B C36 H36C 109.5 . . ?
C35 C37 H37A 109.5 . . ?
C35 C37 H37B 109.5 . . ?
H37A C37 H37B 109.5 . . ?
C35 C37 H37C 109.5 . . ?
H37A C37 H37C 109.5 . . ?
H37B C37 H37C 109.5 . . ?
C35 C38 H38A 109.5 . . ?
C35 C38 H38B 109.5 . . ?
H38A C38 H38B 109.5 . . ?
C35 C38 H38C 109.5 . . ?
H38A C38 H38C 109.5 . . ?
H38B C38 H38C 109.5 . . ?
C40 C39 H39A 109.5 . . ?
C40 C39 H39B 109.5 . . ?
H39A C39 H39B 109.5 . . ?
C40 C39 H39C 109.5 . . ?
H39A C39 H39C 109.5 . . ?
H39B C39 H39C 109.5 . . ?
N18 C40 N17 110.8(2) . . ?
N18 C40 C39 125.6(2) . . ?
N17 C40 C39 123.6(2) . . ?
N16 C41 N18 112.8(2) . . ?
N16 C41 C42 123.8(3) . . ?
N18 C41 C42 123.3(2) . . ?
C41 C42 C45 110.6(2) . . ?
C41 C42 C44 108.0(2) . . ?
C45 C42 C44 110.5(3) . . ?
C41 C42 C43 109.2(2) . . ?
C45 C42 C43 109.1(3) . . ?
C44 C42 C43 109.4(3) . . ?
C42 C43 H43A 109.5 . . ?
C42 C43 H43B 109.5 . . ?
H43A C43 H43B 109.5 . . ?
C42 C43 H43C 109.5 . . ?
H43A C43 H43C 109.5 . . ?
H43B C43 H43C 109.5 . . ?
C42 C44 H44A 109.5 . . ?
C42 C44 H44B 109.5 . . ?
H44A C44 H44B 109.5 . . ?
C42 C44 H44C 109.5 . . ?
H44A C44 H44C 109.5 . . ?
H44B C44 H44C 109.5 . . ?
C42 C45 H45A 109.5 . . ?
C42 C45 H45B 109.5 . . ?
H45A C45 H45B 109.5 . . ?
C42 C45 H45C 109.5 . . ?
H45A C45 H45C 109.5 . . ?
H45B C45 H45C 109.5 . . ?
O2 C46 C48 112.6(3) . . ?
O2 C46 C47 110.6(3) . . ?
C48 C46 C47 112.2(3) . . ?
O2 C46 H46 107.0 . . ?
C48 C46 H46 107.0 . . ?
C47 C46 H46 107.0 . . ?
F9 C47 F7 108.5(4) . . ?
F9 C47 F8 110.0(3) . . ?
F7 C47 F8 105.4(3) . . ?
F9 C47 C46 113.0(3) . . ?
F7 C47 C46 108.3(3) . . ?
F8 C47 C46 111.3(4) . . ?
F11 C48 F12 109.1(3) . . ?
F11 C48 F10 106.0(3) . . ?
F12 C48 F10 108.3(3) . . ?
F11 C48 C46 112.6(3) . . ?
F12 C48 C46 110.1(3) . . ?
F10 C48 C46 110.5(3) . . ?
C3 N1 N2 104.2(2) . . ?
C3 N1 Zn1 142.20(19) . . ?
N2 N1 Zn1 113.22(15) . . ?
C2 N2 N1 108.0(2) . . ?
C2 N2 B1 131.3(2) . . ?
N1 N2 B1 119.8(2) . . ?
C2 N3 C3 103.7(2) . . ?
C10 N4 N5 104.4(2) . . ?
C10 N4 Zn1 143.9(2) . . ?
N5 N4 Zn1 111.63(17) . . ?
C9 N5 N4 107.3(2) . . ?
C9 N5 B1 131.3(3) . . ?
N4 N5 B1 121.0(2) . . ?
C9 N6 C10 104.6(2) . . ?
C17 N7 N8 104.7(2) . . ?
C17 N7 Zn1 143.9(2) . . ?
N8 N7 Zn1 111.03(18) . . ?
C16 N8 N7 107.3(3) . . ?
C16 N8 B1 131.0(3) . . ?
N7 N8 B1 121.7(2) . . ?
C16 N9 C17 104.8(3) . . ?
C27 N10 N11 105.0(2) . . ?
C27 N10 Zn2 144.8(2) . . ?
N11 N10 Zn2 110.09(18) . . ?
C26 N11 N10 106.4(2) . . ?
C26 N11 B2 130.7(3) . . ?
N10 N11 B2 122.9(2) . . ?
C26 N12 C27 104.2(3) . . ?
C34 N13 N14 104.9(2) . . ?
C34 N13 Zn2 142.9(2) . . ?
N14 N13 Zn2 112.17(17) . . ?
C33 N14 N13 106.7(2) . . ?
C33 N14 B2 132.1(2) . . ?
N13 N14 B2 121.0(2) . . ?
C33 N15 C34 104.2(2) . . ?
C41 N16 N17 103.8(2) . . ?
C41 N16 Zn2 144.27(19) . . ?
N17 N16 Zn2 111.51(15) . . ?
C40 N17 N16 107.5(2) . . ?
C40 N17 B2 130.8(2) . . ?
N16 N17 B2 120.8(2) . . ?
C40 N18 C41 105.0(2) . . ?
C22 O1 Zn1 145.0(2) . . ?
C46 O2 Zn2 142.0(2) . . ?
O1 Zn1 N1 126.39(9) . . ?
O1 Zn1 N4 120.50(10) . . ?
N1 Zn1 N4 96.63(9) . . ?
O1 Zn1 N7 122.97(10) . . ?
N1 Zn1 N7 91.89(10) . . ?
N4 Zn1 N7 89.21(9) . . ?
O2 Zn2 N13 127.22(10) . . ?
O2 Zn2 N16 116.61(9) . . ?
N13 Zn2 N16 95.84(9) . . ?
O2 Zn2 N10 124.90(11) . . ?
N13 Zn2 N10 92.19(9) . . ?
N16 Zn2 N10 91.32(9) . . ?

loop_
_geom_bond_atom_site_label_1
_geom_bond_atom_site_label_2
_geom_bond_distance
_geom_bond_site_symmetry_2
_geom_bond_publ_flag
B1 N5 1.539(4) . ?
B1 N8 1.542(4) . ?
B1 N2 1.543(4) . ?
B1 H1 1.0000 . ?
B2 N14 1.535(4) . ?
B2 N11 1.541(4) . ?
B2 N17 1.544(3) . ?
B2 H2 1.0000 . ?
C1 C2 1.507(4) . ?
C1 H1A 0.9800 . ?
C1 H1B 0.9800 . ?
C1 H1C 0.9800 . ?
C2 N2 1.328(4) . ?
C2 N3 1.338(3) . ?
C3 N1 1.342(3) . ?
C3 N3 1.352(4) . ?
C3 C4 1.500(4) . ?
C4 C6 1.523(4) . ?
C4 C5 1.531(4) . ?
C4 C7 1.534(4) . ?
C5 H5A 0.9800 . ?
C5 H5B 0.9800 . ?
C5 H5C 0.9800 . ?
C6 H6A 0.9800 . ?
C6 H6B 0.9800 . ?
C6 H6C 0.9800 . ?
C7 H7A 0.9800 . ?
C7 H7B 0.9800 . ?
C7 H7C 0.9800 . ?
C8 C9 1.492(4) . ?
C8 H8A 0.9800 . ?
C8 H8B 0.9800 . ?
C8 H8C 0.9800 . ?
C9 N6 1.332(4) . ?
C9 N5 1.343(4) . ?
C10 N4 1.333(4) . ?
C10 N6 1.341(4) . ?
C10 C11 1.513(4) . ?
C11 C13 1.515(4) . ?
C11 C14 1.526(4) . ?
C11 C12 1.541(5) . ?
C12 H12A 0.9800 . ?
C12 H12B 0.9800 . ?
C12 H12C 0.9800 . ?
C13 H13A 0.9800 . ?
C13 H13B 0.9800 . ?
C13 H13C 0.9800 . ?
C14 H14A 0.9800 . ?
C14 H14B 0.9800 . ?
C14 H14C 0.9800 . ?
C15 C16 1.479(4) . ?
C15 H15A 0.9800 . ?
C15 H15B 0.9800 . ?
C15 H15C 0.9800 . ?
C16 N9 1.331(4) . ?
C16 N8 1.341(4) . ?
C17 N7 1.334(4) . ?
C17 N9 1.347(4) . ?
C17 C18 1.505(5) . ?
C18 C20 1.516(5) . ?
C18 C21 1.526(4) . ?
C18 C19 1.551(4) . ?
C19 H19A 0.9800 . ?
C19 H19B 0.9800 . ?
C19 H19C 0.9800 . ?
C20 H20A 0.9800 . ?
C20 H20B 0.9800 . ?
C20 H20C 0.9800 . ?
C21 H21A 0.9800 . ?
C21 H21B 0.9800 . ?
C21 H21C 0.9800 . ?
C22 O1 1.369(3) . ?
C22 C24 1.511(5) . ?
C22 C23 1.531(5) . ?
C22 H22 1.0000 . ?
C23 F5 1.307(4) . ?
C23 F6 1.330(5) . ?
C23 F4 1.334(4) . ?
C24 F3 1.317(4) . ?
C24 F2 1.340(4) . ?
C24 F1 1.350(4) . ?
C25 C26 1.503(5) . ?
C25 H25A 0.9800 . ?
C25 H25B 0.9800 . ?
C25 H25C 0.9800 . ?
C26 N12 1.311(5) . ?
C26 N11 1.352(4) . ?
C27 N10 1.328(4) . ?
C27 N12 1.359(4) . ?
C27 C28 1.501(4) . ?
C28 C30 1.522(5) . ?
C28 C29 1.532(4) . ?
C28 C31 1.533(5) . ?
C29 H29A 0.9800 . ?
C29 H29B 0.9800 . ?
C29 H29C 0.9800 . ?
C30 H30A 0.9800 . ?
C30 H30B 0.9800 . ?
C30 H30C 0.9800 . ?
C31 H31A 0.9800 . ?
C31 H31B 0.9800 . ?
C31 H31C 0.9800 . ?
C32 C33 1.492(4) . ?
C32 H32A 0.9800 . ?
C32 H32B 0.9800 . ?
C32 H32C 0.9800 . ?
C33 N15 1.330(4) . ?
C33 N14 1.343(4) . ?
C34 N13 1.334(4) . ?
C34 N15 1.347(4) . ?
C34 C35 1.505(4) . ?
C35 C36 1.523(5) . ?
C35 C37 1.523(5) . ?
C35 C38 1.534(4) . ?
C36 H36A 0.9800 . ?
C36 H36B 0.9800 . ?
C36 H36C 0.9800 . ?
C37 H37A 0.9800 . ?
C37 H37B 0.9800 . ?
C37 H37C 0.9800 . ?
C38 H38A 0.9800 . ?
C38 H38B 0.9800 . ?
C38 H38C 0.9800 . ?
C39 C40 1.479(4) . ?
C39 H39A 0.9800 . ?
C39 H39B 0.9800 . ?
C39 H39C 0.9800 . ?
C40 N18 1.328(3) . ?
C40 N17 1.348(4) . ?
C41 N16 1.343(3) . ?
C41 N18 1.348(4) . ?
C41 C42 1.511(4) . ?
C42 C45 1.529(5) . ?
C42 C44 1.533(5) . ?
C42 C43 1.542(4) . ?
C43 H43A 0.9800 . ?
C43 H43B 0.9800 . ?
C43 H43C 0.9800 . ?
C44 H44A 0.9800 . ?
C44 H44B 0.9800 . ?
C44 H44C 0.9800 . ?
C45 H45A 0.9800 . ?
C45 H45B 0.9800 . ?
C45 H45C 0.9800 . ?
C46 O2 1.340(4) . ?
C46 C48 1.540(6) . ?
C46 C47 1.542(5) . ?
C46 H46 1.0000 . ?
C47 F9 1.288(4) . ?
C47 F7 1.326(6) . ?
C47 F8 1.339(5) . ?
C48 F11 1.296(4) . ?
C48 F12 1.329(4) . ?
C48 F10 1.353(5) . ?
N1 N2 1.376(3) . ?
N1 Zn1 2.052(2) . ?
N4 N5 1.382(3) . ?
N4 Zn1 2.060(2) . ?
N7 N8 1.385(3) . ?
N7 Zn1 2.067(2) . ?
N10 N11 1.382(3) . ?
N10 Zn2 2.076(2) . ?
N13 N14 1.384(3) . ?
N13 Zn2 2.047(2) . ?
N16 N17 1.397(3) . ?
N16 Zn2 2.065(2) . ?
O1 Zn1 1.855(2) . ?
O2 Zn2 1.847(2) . ?

loop_
_geom_torsion_atom_site_label_1
_geom_torsion_atom_site_label_2
_geom_torsion_atom_site_label_3
_geom_torsion_atom_site_label_4
_geom_torsion
_geom_torsion_site_symmetry_1
_geom_torsion_site_symmetry_2
_geom_torsion_site_symmetry_3
_geom_torsion_site_symmetry_4
_geom_torsion_publ_flag
N1 C3 C4 C6 64.9(4) . . . . ?
N3 C3 C4 C6 -113.9(3) . . . . ?
N1 C3 C4 C5 -174.7(3) . . . . ?
N3 C3 C4 C5 6.5(4) . . . . ?
N1 C3 C4 C7 -55.6(4) . . . . ?
N3 C3 C4 C7 125.6(3) . . . . ?
N4 C10 C11 C13 157.6(3) . . . . ?
N6 C10 C11 C13 -22.0(4) . . . . ?
N4 C10 C11 C14 -82.9(4) . . . . ?
N6 C10 C11 C14 97.5(3) . . . . ?
N4 C10 C11 C12 38.2(4) . . . . ?
N6 C10 C11 C12 -141.4(3) . . . . ?
N7 C17 C18 C20 -37.9(4) . . . . ?
N9 C17 C18 C20 141.6(3) . . . . ?
N7 C17 C18 C21 -160.0(3) . . . . ?
N9 C17 C18 C21 19.6(4) . . . . ?
N7 C17 C18 C19 83.0(3) . . . . ?
N9 C17 C18 C19 -97.5(3) . . . . ?
O1 C22 C23 F5 62.5(4) . . . . ?
C24 C22 C23 F5 -62.5(4) . . . . ?
O1 C22 C23 F6 -57.9(4) . . . . ?
C24 C22 C23 F6 177.1(3) . . . . ?
O1 C22 C23 F4 -176.1(3) . . . . ?
C24 C22 C23 F4 59.0(4) . . . . ?
O1 C22 C24 F3 -179.9(3) . . . . ?
C23 C22 C24 F3 -56.9(4) . . . . ?
O1 C22 C24 F2 -57.0(4) . . . . ?
C23 C22 C24 F2 65.9(4) . . . . ?
O1 C22 C24 F1 61.6(3) . . . . ?
C23 C22 C24 F1 -175.4(3) . . . . ?
N10 C27 C28 C30 -75.7(3) . . . . ?
N12 C27 C28 C30 102.5(3) . . . . ?
N10 C27 C28 C29 45.8(4) . . . . ?
N12 C27 C28 C29 -136.0(3) . . . . ?
N10 C27 C28 C31 166.3(3) . . . . ?
N12 C27 C28 C31 -15.5(4) . . . . ?
N13 C34 C35 C36 55.2(4) . . . . ?
N15 C34 C35 C36 -123.7(3) . . . . ?
N13 C34 C35 C37 173.7(3) . . . . ?
N15 C34 C35 C37 -5.2(4) . . . . ?
N13 C34 C35 C38 -65.9(4) . . . . ?
N15 C34 C35 C38 115.3(3) . . . . ?
N16 C41 C42 C45 -54.0(4) . . . . ?
N18 C41 C42 C45 127.6(3) . . . . ?
N16 C41 C42 C44 67.0(4) . . . . ?
N18 C41 C42 C44 -111.3(3) . . . . ?
N16 C41 C42 C43 -174.1(3) . . . . ?
N18 C41 C42 C43 7.5(4) . . . . ?
O2 C46 C47 F9 174.2(4) . . . . ?
C48 C46 C47 F9 47.5(5) . . . . ?
O2 C46 C47 F7 -65.5(4) . . . . ?
C48 C46 C47 F7 167.8(3) . . . . ?
O2 C46 C47 F8 49.8(5) . . . . ?
C48 C46 C47 F8 -76.9(4) . . . . ?
O2 C46 C48 F11 172.3(3) . . . . ?
C47 C46 C48 F11 -62.1(4) . . . . ?
O2 C46 C48 F12 50.3(4) . . . . ?
C47 C46 C48 F12 175.9(3) . . . . ?
O2 C46 C48 F10 -69.3(4) . . . . ?
C47 C46 C48 F10 56.3(4) . . . . ?
N3 C3 N1 N2 -1.2(3) . . . . ?
C4 C3 N1 N2 179.9(3) . . . . ?
N3 C3 N1 Zn1 -172.5(2) . . . . ?
C4 C3 N1 Zn1 8.6(5) . . . . ?
N3 C2 N2 N1 0.2(3) . . . . ?
C1 C2 N2 N1 -179.5(3) . . . . ?
N3 C2 N2 B1 169.3(3) . . . . ?
C1 C2 N2 B1 -10.3(5) . . . . ?
C3 N1 N2 C2 0.6(3) . . . . ?
Zn1 N1 N2 C2 174.83(19) . . . . ?
C3 N1 N2 B1 -170.0(3) . . . . ?
Zn1 N1 N2 B1 4.2(3) . . . . ?
N5 B1 N2 C2 130.1(3) . . . . ?
N8 B1 N2 C2 -110.4(3) . . . . ?
N5 B1 N2 N1 -61.8(3) . . . . ?
N8 B1 N2 N1 57.6(3) . . . . ?
N2 C2 N3 C3 -0.9(3) . . . . ?
C1 C2 N3 C3 178.8(3) . . . . ?
N1 C3 N3 C2 1.3(3) . . . . ?
C4 C3 N3 C2 -179.8(3) . . . . ?
N6 C10 N4 N5 1.4(3) . . . . ?
C11 C10 N4 N5 -178.3(3) . . . . ?
N6 C10 N4 Zn1 -175.6(2) . . . . ?
C11 C10 N4 Zn1 4.8(5) . . . . ?
N6 C9 N5 N4 1.1(3) . . . . ?
C8 C9 N5 N4 179.7(3) . . . . ?
N6 C9 N5 B1 -172.8(3) . . . . ?
C8 C9 N5 B1 5.8(5) . . . . ?
C10 N4 N5 C9 -1.5(3) . . . . ?
Zn1 N4 N5 C9 176.58(18) . . . . ?
C10 N4 N5 B1 173.2(2) . . . . ?
Zn1 N4 N5 B1 -8.8(3) . . . . ?
N8 B1 N5 C9 119.9(3) . . . . ?
N2 B1 N5 C9 -121.6(3) . . . . ?
N8 B1 N5 N4 -53.2(3) . . . . ?
N2 B1 N5 N4 65.3(3) . . . . ?
N5 C9 N6 C10 -0.3(3) . . . . ?
C8 C9 N6 C10 -178.9(3) . . . . ?
N4 C10 N6 C9 -0.7(3) . . . . ?
C11 C10 N6 C9 178.9(3) . . . . ?
N9 C17 N7 N8 -0.7(3) . . . . ?
C18 C17 N7 N8 178.8(2) . . . . ?
N9 C17 N7 Zn1 171.6(2) . . . . ?
C18 C17 N7 Zn1 -8.9(5) . . . . ?
N9 C16 N8 N7 0.0(3) . . . . ?
C15 C16 N8 N7 -179.9(3) . . . . ?
N9 C16 N8 B1 180.0(3) . . . . ?
C15 C16 N8 B1 0.2(5) . . . . ?
C17 N7 N8 C16 0.5(3) . . . . ?
Zn1 N7 N8 C16 -174.70(18) . . . . ?
C17 N7 N8 B1 -179.6(2) . . . . ?
Zn1 N7 N8 B1 5.3(3) . . . . ?
N5 B1 N8 C16 -124.4(3) . . . . ?
N2 B1 N8 C16 115.6(3) . . . . ?
N5 B1 N8 N7 55.6(3) . . . . ?
N2 B1 N8 N7 -64.4(3) . . . . ?
N8 C16 N9 C17 -0.4(3) . . . . ?
C15 C16 N9 C17 179.4(3) . . . . ?
N7 C17 N9 C16 0.7(3) . . . . ?
C18 C17 N9 C16 -178.8(3) . . . . ?
N12 C27 N10 N11 0.0(3) . . . . ?
C28 C27 N10 N11 178.3(3) . . . . ?
N12 C27 N10 Zn2 174.6(2) . . . . ?
C28 C27 N10 Zn2 -7.1(5) . . . . ?
N12 C26 N11 N10 -0.6(3) . . . . ?
C25 C26 N11 N10 178.0(3) . . . . ?
N12 C26 N11 B2 -177.8(3) . . . . ?
C25 C26 N11 B2 0.9(5) . . . . ?
C27 N10 N11 C26 0.4(3) . . . . ?
Zn2 N10 N11 C26 -176.29(17) . . . . ?
C27 N10 N11 B2 177.8(2) . . . . ?
Zn2 N10 N11 B2 1.1(3) . . . . ?
N14 B2 N11 C26 -125.1(3) . . . . ?
N17 B2 N11 C26 115.0(3) . . . . ?
N14 B2 N11 N10 58.1(3) . . . . ?
N17 B2 N11 N10 -61.7(3) . . . . ?
N11 C26 N12 C27 0.6(3) . . . . ?
C25 C26 N12 C27 -178.0(3) . . . . ?
N10 C27 N12 C26 -0.4(3) . . . . ?
C28 C27 N12 C26 -178.8(3) . . . . ?
N15 C34 N13 N14 0.4(3) . . . . ?
C35 C34 N13 N14 -178.5(3) . . . . ?
N15 C34 N13 Zn2 179.0(2) . . . . ?
C35 C34 N13 Zn2 0.0(5) . . . . ?
N15 C33 N14 N13 0.2(3) . . . . ?
C32 C33 N14 N13 178.7(3) . . . . ?
N15 C33 N14 B2 -174.7(3) . . . . ?
C32 C33 N14 B2 3.9(5) . . . . ?
C34 N13 N14 C33 -0.4(3) . . . . ?
Zn2 N13 N14 C33 -179.41(17) . . . . ?
C34 N13 N14 B2 175.2(2) . . . . ?
Zn2 N13 N14 B2 -3.9(3) . . . . ?
N11 B2 N14 C33 118.1(3) . . . . ?
N17 B2 N14 C33 -124.0(3) . . . . ?
N11 B2 N14 N13 -56.1(3) . . . . ?
N17 B2 N14 N13 61.8(3) . . . . ?
N14 C33 N15 C34 0.1(3) . . . . ?
C32 C33 N15 C34 -178.5(3) . . . . ?
N13 C34 N15 C33 -0.3(3) . . . . ?
C35 C34 N15 C33 178.6(3) . . . . ?
N18 C41 N16 N17 1.2(3) . . . . ?
C42 C41 N16 N17 -177.3(3) . . . . ?
N18 C41 N16 Zn2 -170.2(3) . . . . ?
C42 C41 N16 Zn2 11.3(5) . . . . ?
N18 C40 N17 N16 1.0(3) . . . . ?
C39 C40 N17 N16 179.6(3) . . . . ?
N18 C40 N17 B2 169.6(3) . . . . ?
C39 C40 N17 B2 -11.8(5) . . . . ?
C41 N16 N17 C40 -1.3(3) . . . . ?
Zn2 N16 N17 C40 173.31(19) . . . . ?
C41 N16 N17 B2 -171.3(3) . . . . ?
Zn2 N16 N17 B2 3.3(3) . . . . ?
N14 B2 N17 C40 131.6(3) . . . . ?
N11 B2 N17 C40 -109.2(3) . . . . ?
N14 B2 N17 N16 -61.1(3) . . . . ?
N11 B2 N17 N16 58.1(3) . . . . ?
N17 C40 N18 C41 -0.3(3) . . . . ?
C39 C40 N18 C41 -178.8(3) . . . . ?
N16 C41 N18 C40 -0.6(3) . . . . ?
C42 C41 N18 C40 177.9(3) . . . . ?
C24 C22 O1 Zn1 -110.7(4) . . . . ?
C23 C22 O1 Zn1 124.8(4) . . . . ?
C48 C46 O2 Zn2 -109.7(4) . . . . ?
C47 C46 O2 Zn2 123.8(4) . . . . ?
C22 O1 Zn1 N1 -5.0(5) . . . . ?
C22 O1 Zn1 N4 121.9(4) . . . . ?
C22 O1 Zn1 N7 -126.8(4) . . . . ?
C3 N1 Zn1 O1 -13.3(4) . . . . ?
N2 N1 Zn1 O1 175.86(17) . . . . ?
C3 N1 Zn1 N4 -149.4(3) . . . . ?
N2 N1 Zn1 N4 39.8(2) . . . . ?
C3 N1 Zn1 N7 121.2(3) . . . . ?
N2 N1 Zn1 N7 -49.65(19) . . . . ?
C10 N4 Zn1 O1 0.0(4) . . . . ?
N5 N4 Zn1 O1 -176.78(16) . . . . ?
C10 N4 Zn1 N1 139.6(3) . . . . ?
N5 N4 Zn1 N1 -37.17(18) . . . . ?
C10 N4 Zn1 N7 -128.6(3) . . . . ?
N5 N4 Zn1 N7 54.64(18) . . . . ?
C17 N7 Zn1 O1 8.9(4) . . . . ?
N8 N7 Zn1 O1 -179.12(15) . . . . ?
C17 N7 Zn1 N1 -127.9(3) . . . . ?
N8 N7 Zn1 N1 44.09(17) . . . . ?
C17 N7 Zn1 N4 135.4(3) . . . . ?
N8 N7 Zn1 N4 -52.52(17) . . . . ?
C46 O2 Zn2 N13 -12.1(4) . . . . ?
C46 O2 Zn2 N16 -133.7(4) . . . . ?
C46 O2 Zn2 N10 113.9(4) . . . . ?
C34 N13 Zn2 O2 9.7(4) . . . . ?
N14 N13 Zn2 O2 -171.79(16) . . . . ?
C34 N13 Zn2 N16 139.8(3) . . . . ?
N14 N13 Zn2 N16 -41.76(18) . . . . ?
C34 N13 Zn2 N10 -128.7(3) . . . . ?
N14 N13 Zn2 N10 49.79(18) . . . . ?
C41 N16 Zn2 O2 -10.2(4) . . . . ?
N17 N16 Zn2 O2 178.79(17) . . . . ?
C41 N16 Zn2 N13 -147.2(3) . . . . ?
N17 N16 Zn2 N13 41.80(19) . . . . ?
C41 N16 Zn2 N10 120.5(3) . . . . ?
N17 N16 Zn2 N10 -50.53(19) . . . . ?
C27 N10 Zn2 O2 -2.2(4) . . . . ?
N11 N10 Zn2 O2 172.24(15) . . . . ?
C27 N10 Zn2 N13 137.7(3) . . . . ?
N11 N10 Zn2 N13 -47.89(17) . . . . ?
C27 N10 Zn2 N16 -126.4(3) . . . . ?
N11 N10 Zn2 N16 48.01(17) . . . . ?

loop_
_platon_squeeze_void_nr
_platon_squeeze_void_average_x
_platon_squeeze_void_average_y
_platon_squeeze_void_average_z
_platon_squeeze_void_volume
_platon_squeeze_void_count_electrons
_platon_squeeze_void_content
1 -0.023 0.169 0.207 199 57 ' '
2 0.023 0.331 0.707 199 56 ' '
3 -0.023 0.669 0.707 199 57 ' '
4 0.023 0.831 0.207 199 56 ' '
5 0.000 0.500 0.986 13 1 ' '
6 0.000 1.000 0.486 13 1 ' '
7 0.227 0.081 0.457 199 56 ' '
8 0.227 0.581 -0.043 199 56 ' '
9 0.273 0.419 0.457 199 57 ' '
10 0.273 0.919 -0.043 199 57 ' '
11 0.250 0.250 0.736 13 1 ' '
12 0.250 0.750 0.236 13 1 ' '
13 0.477 0.169 0.707 199 57 ' '
14 0.477 0.669 0.207 199 57 ' '
15 0.523 0.331 0.207 199 56 ' '
16 0.523 0.831 0.707 199 56 ' '
17 0.500 0.000 0.986 13 1 ' '
18 0.500 0.500 0.486 13 1 ' '
19 0.727 0.081 -0.043 199 56 ' '
20 0.727 0.581 0.457 199 56 ' '
21 0.773 0.419 -0.043 199 57 ' '
22 0.773 0.919 0.457 199 57 ' '
23 0.750 0.250 0.236 13 1 ' '
24 0.750 0.750 0.736 13 1 ' '
